data_7039264
loop_
_publ_author_name
'Zablocka, Maria'
'Oshovsky, Gennady'
'Duhayon, Carine'
'Ladeira, Sonia'
'Caminade, Anne-Marie'
'Mignani, Serge'
'Majoral, Jean-Pierre'

_publ_section_title
;
 Thiazoyl phosphines. Design, reactivity, and complexation.
;
_journal_issue 23
_journal_name_full 'Dalton transactions (Cambridge, England : 2003)'
_journal_page_first 9695
_journal_page_last 9703
_journal_paper_doi 10.1039/c6dt01106c
_journal_volume 45
_journal_year 2016
_chemical_formula_moiety 'C17 H17 N4 P1 S1'
_chemical_formula_sum 'C17 H17 N4 P S'
_chemical_formula_weight 340.39
_space_group_IT_number 14
_symmetry_cell_setting monoclinic
_symmetry_space_group_name_Hall '-P 2ybc'
_symmetry_space_group_name_H-M 'P 1 21/c 1'
_atom_sites_solution_hydrogens difmap
_atom_sites_solution_primary direct
_audit_update_record
;
2016-05-02 deposited with the CCDC.
2016-05-12 downloaded from the CCDC.
;
_cell_angle_alpha 90
_cell_angle_beta 91.398(9)
_cell_angle_gamma 90
_cell_formula_units_Z 4
_cell_length_a 10.3954(8)
_cell_length_b 18.9943(19)
_cell_length_c 8.6719(6)
_cell_measurement_reflns_used 7800
_cell_measurement_temperature 180
_cell_measurement_theta_max 24
_cell_measurement_theta_min 3
_cell_volume 1711.8(2)
_computing_cell_refinement 'IPDS (Stoe & Cie, 1996)'
_computing_data_collection 'IPDS (Stoe & Cie, 1996)'
_computing_data_reduction 'USER DEFINED DATA REDUCTION'
_computing_molecular_graphics 'CAMERON (Watkin et al., 1996)'
_computing_publication_material 'CRYSTALS (Betteridge et al., 2003)'
_computing_structure_refinement 'CRYSTALS (Betteridge et al., 2003)'
_computing_structure_solution 'SIR92 (Altomare et al., 1994)'
_diffrn_ambient_temperature 180
_diffrn_measured_fraction_theta_full 0.976
_diffrn_measured_fraction_theta_max 0.968
_diffrn_measurement_device Area
_diffrn_measurement_device_type 'Stoe IPDS'
_diffrn_measurement_method '\f scans'
_diffrn_radiation_monochromator graphite
_diffrn_radiation_type 'Mo K\a'
_diffrn_radiation_wavelength 0.71073
_diffrn_reflns_av_R_equivalents 0.077
_diffrn_reflns_limit_h_max 12
_diffrn_reflns_limit_h_min -12
_diffrn_reflns_limit_k_max 23
_diffrn_reflns_limit_k_min -23
_diffrn_reflns_limit_l_max 10
_diffrn_reflns_limit_l_min -9
_diffrn_reflns_number 13354
_diffrn_reflns_theta_full 25.008
_diffrn_reflns_theta_max 26.050
_diffrn_reflns_theta_min 2.144
_diffrn_standards_number 0
_exptl_absorpt_coefficient_mu 0.287
_exptl_absorpt_correction_T_max 1.0
_exptl_absorpt_correction_T_min 0.94
_exptl_absorpt_correction_type multi-scan
_exptl_absorpt_process_details
;
[c.f. r.h. blessing, acta cryst. (1995), a51, 33-38]
;
_exptl_crystal_colour orange
_exptl_crystal_density_diffrn 1.321
_exptl_crystal_density_method 'not measured'
_exptl_crystal_description block
_exptl_crystal_F_000 712
_exptl_crystal_size_max 0.250
_exptl_crystal_size_mid 0.250
_exptl_crystal_size_min 0.150
_refine_diff_density_max 0.91
_refine_diff_density_min -0.73
_refine_ls_extinction_method None
_refine_ls_goodness_of_fit_ref 0.9735
_refine_ls_hydrogen_treatment constr
_refine_ls_matrix_type full
_refine_ls_number_parameters 208
_refine_ls_number_reflns 2102
_refine_ls_number_restraints 0
_refine_ls_R_factor_all 0.1131
_refine_ls_R_factor_gt 0.0811
_refine_ls_shift/su_max 0.0003524
_refine_ls_shift/su_mean 0.0000188
_refine_ls_structure_factor_coef F
_refine_ls_weighting_details
;
 Method, part 1, Chebychev polynomial, (Watkin, 1994, Prince, 1982) 
 [weight] = 1.0/[A~0~*T~0~(x)+A~1~*T~1~(x) ... +A~n-1~]*T~n-1~(x)] 
 where A~i~ are the Chebychev coefficients listed below and x= Fcalc/Fmax 
 Method = Robust Weighting (Prince, 1982) 
 W = [weight] * [1-(deltaF/6*sigmaF)^2^]^2^ 
 A~i~ are: 
 3.18 -0.996 2.41 
;
_refine_ls_weighting_scheme calc
_refine_ls_wR_factor_all 0.0784
_refine_ls_wR_factor_gt 0.0693
_refine_ls_wR_factor_ref 0.0720
_reflns_limit_h_max 12
_reflns_limit_h_min -12
_reflns_limit_k_max 23
_reflns_limit_k_min 0
_reflns_limit_l_max 10
_reflns_limit_l_min 0
_reflns_number_gt 1869
_reflns_number_total 3278
_reflns_threshold_expression I>2.0\s(I)
_oxford_refine_ls_r_factor_ref 0.0853
_oxford_reflns_number_all 3266
_oxford_reflns_threshold_expression_ref I>1.3\s(I)
_cod_data_source_file c6dt01106c1.cif
_cod_data_source_block cpd17
_cod_depositor_comments 'Adding full bibliography for 7039261--7039268.cif.'
_cod_original_sg_symbol_H-M 'P 1 21/c 1 '
_cod_original_formula_sum 'C17 H17 N4 P1 S1'
_cod_database_code 7039264

loop_
_symmetry_equiv_pos_as_xyz
x,y,z
-x,-y,-z
-x,y+1/2,-z+1/2
x,-y+1/2,z+1/2

loop_
_atom_site_label
_atom_site_type_symbol
_atom_site_fract_x
_atom_site_fract_y
_atom_site_fract_z
_atom_site_U_iso_or_equiv
_atom_site_occupancy
_atom_site_adp_type
_atom_site_refinement_flags_posn
P1 P 0.25085(11) 0.55920(6) 0.97295(14) 0.0313 1.0000 Uani .
S1 S 0.08280(12) 0.69907(6) 0.93730(15) 0.0396 1.0000 Uani .
C1 C 0.1211(4) 0.6125(2) 0.8931(5) 0.0322 1.0000 Uani .
C3 C -0.0365(4) 0.6949(2) 0.7921(5) 0.0291 1.0000 Uani .
C5 C -0.1306(4) 0.8031(3) 0.8307(5) 0.0337 1.0000 Uani .
C7 C -0.2170(6) 0.9200(3) 0.8794(6) 0.0483 1.0000 Uani .
C8 C -0.2524(6) 0.8597(3) 0.6271(6) 0.0462 1.0000 Uani .
C9 C 0.3926(4) 0.5998(2) 0.8872(5) 0.0330 1.0000 Uani .
C10 C 0.4803(5) 0.5535(3) 0.8244(5) 0.0387 1.0000 Uani .
C11 C 0.5895(5) 0.5781(3) 0.7525(6) 0.0420 1.0000 Uani .
C12 C 0.6126(5) 0.6489(3) 0.7426(6) 0.0410 1.0000 Uani .
C13 C 0.5261(5) 0.6960(3) 0.8043(6) 0.0431 1.0000 Uani .
C14 C 0.4163(5) 0.6720(3) 0.8767(6) 0.0422 1.0000 Uani .
C15 C 0.2549(4) 0.5891(2) 1.1715(5) 0.0327 1.0000 Uani .
C16 C 0.1489(5) 0.5715(3) 1.2618(6) 0.0405 1.0000 Uani .
C17 C 0.1488(5) 0.5872(3) 1.4168(6) 0.0472 1.0000 Uani .
C18 C 0.2533(6) 0.6185(3) 1.4872(6) 0.0465 1.0000 Uani .
C19 C 0.3592(5) 0.6360(3) 1.4013(6) 0.0472 1.0000 Uani .
C20 C 0.3593(5) 0.6223(3) 1.2448(6) 0.0390 1.0000 Uani .
N1 N -0.0423(4) 0.6336(2) 0.7239(5) 0.0386 1.0000 Uani .
N2 N 0.0478(4) 0.5864(2) 0.7834(5) 0.0351 1.0000 Uani .
N4 N -0.1158(4) 0.7482(2) 0.7442(4) 0.0340 1.0000 Uani .
N6 N -0.1993(4) 0.8580(2) 0.7831(5) 0.0370 1.0000 Uani .
H51 H -0.0925 0.8048 0.9302 0.0406 1.0000 Uiso R
H73 H -0.1824 0.9605 0.8275 0.0716 1.0000 Uiso R
H72 H -0.3074 0.9272 0.8963 0.0719 1.0000 Uiso R
H71 H -0.1729 0.9139 0.9783 0.0717 1.0000 Uiso R
H81 H -0.3406 0.8752 0.6304 0.0695 1.0000 Uiso R
H82 H -0.2494 0.8144 0.5785 0.0695 1.0000 Uiso R
H83 H -0.2051 0.8933 0.5674 0.0688 1.0000 Uiso R
H101 H 0.4646 0.5042 0.8306 0.0475 1.0000 Uiso R
H111 H 0.6471 0.5463 0.7112 0.0510 1.0000 Uiso R
H121 H 0.6861 0.6662 0.6948 0.0501 1.0000 Uiso R
H131 H 0.5414 0.7439 0.7972 0.0533 1.0000 Uiso R
H141 H 0.3577 0.7047 0.9182 0.0509 1.0000 Uiso R
H161 H 0.0779 0.5487 1.2165 0.0490 1.0000 Uiso R
H171 H 0.0763 0.5767 1.4747 0.0571 1.0000 Uiso R
H181 H 0.2544 0.6272 1.5940 0.0560 1.0000 Uiso R
H191 H 0.4310 0.6577 1.4489 0.0578 1.0000 Uiso R
H201 H 0.4303 0.6347 1.1865 0.0472 1.0000 Uiso R

loop_
_atom_site_aniso_label
_atom_site_aniso_U_11
_atom_site_aniso_U_22
_atom_site_aniso_U_33
_atom_site_aniso_U_23
_atom_site_aniso_U_13
_atom_site_aniso_U_12
P1 0.0304(6) 0.0277(6) 0.0358(6) -0.0019(5) 0.0012(5) 0.0026(5)
S1 0.0375(6) 0.0348(6) 0.0458(7) -0.0087(5) -0.0126(5) 0.0058(5)
C1 0.036(2) 0.034(2) 0.027(2) -0.0033(19) 0.0070(19) -0.0038(19)
C3 0.030(2) 0.029(2) 0.029(2) 0.0007(19) 0.0035(17) 0.0011(18)
C5 0.031(2) 0.039(3) 0.031(2) 0.003(2) -0.0023(19) 0.004(2)
C7 0.062(4) 0.040(3) 0.043(3) 0.000(2) -0.005(3) 0.012(2)
C8 0.054(3) 0.042(3) 0.041(3) 0.002(2) -0.012(2) 0.014(2)
C9 0.034(2) 0.032(2) 0.033(3) 0.0000(19) -0.0017(19) 0.0034(19)
C10 0.038(3) 0.041(3) 0.038(3) 0.003(2) 0.003(2) 0.007(2)
C11 0.033(2) 0.049(3) 0.044(3) 0.004(2) 0.005(2) 0.009(2)
C12 0.028(2) 0.047(3) 0.048(3) 0.004(2) 0.002(2) 0.000(2)
C13 0.036(3) 0.032(3) 0.062(3) 0.000(2) 0.008(2) -0.007(2)
C14 0.034(2) 0.040(3) 0.053(3) -0.005(2) 0.009(2) 0.000(2)
C15 0.029(2) 0.032(2) 0.037(3) 0.004(2) -0.0015(19) 0.0051(19)
C16 0.031(2) 0.054(3) 0.036(3) 0.007(2) 0.002(2) -0.003(2)
C17 0.046(3) 0.055(3) 0.041(3) 0.005(2) 0.008(2) -0.004(2)
C18 0.062(3) 0.044(3) 0.033(3) 0.006(2) 0.000(2) 0.001(3)
C19 0.050(3) 0.052(3) 0.039(3) 0.001(2) -0.011(2) -0.006(3)
C20 0.035(3) 0.041(3) 0.041(3) 0.003(2) 0.001(2) -0.006(2)
N1 0.035(2) 0.041(2) 0.040(2) -0.0077(18) -0.0073(18) 0.0066(17)
N2 0.030(2) 0.034(2) 0.041(2) -0.0082(17) -0.0040(17) 0.0040(16)
N4 0.0294(19) 0.037(2) 0.035(2) 0.0025(17) -0.0014(16) 0.0020(17)
N6 0.039(2) 0.035(2) 0.037(2) 0.0020(17) -0.0004(17) 0.0079(18)

loop_
_atom_type_symbol
_atom_type_scat_dispersion_real
_atom_type_scat_dispersion_imag
_atom_type_scat_Cromer_Mann_a1
_atom_type_scat_Cromer_Mann_b1
_atom_type_scat_Cromer_Mann_a2
_atom_type_scat_Cromer_Mann_b2
_atom_type_scat_Cromer_Mann_a3
_atom_type_scat_Cromer_Mann_b3
_atom_type_scat_Cromer_Mann_a4
_atom_type_scat_Cromer_Mann_b4
_atom_type_scat_Cromer_Mann_c
_atom_type_scat_source
C 0.0033 0.0016 2.3100 20.8439 1.0200 10.2075 1.5886 0.5687 0.8650 51.6512 0.2156 'International Tables Vol C 4.2.6.8 and 6.1.1.4'
H 0.0000 0.0000 0.4930 10.5109 0.3229 26.1257 0.1402 3.1424 0.0408 57.7998 0.0030 'International Tables Vol C 4.2.6.8 and 6.1.1.4'
N 0.0061 0.0033 12.2126 0.0057 3.1322 9.8933 2.0125 28.9975 1.1663 0.5826 -11.5290 'International Tables Vol C 4.2.6.8 and 6.1.1.4'
P 0.1023 0.0942 6.4345 1.9067 4.1791 27.1570 1.7800 0.5260 1.4908 68.1645 1.1149 'International Tables Vol C 4.2.6.8 and 6.1.1.4'
S 0.1246 0.1234 6.9053 1.4679 5.2034 22.2151 1.4379 0.2536 1.5863 56.1720 0.8669 'International Tables Vol C 4.2.6.8 and 6.1.1.4'

loop_
_geom_angle_atom_site_label_1
_geom_angle_atom_site_label_2
_geom_angle_atom_site_label_3
_geom_angle
_geom_angle_publ_flag
C1 P1 C9 102.0(2) yes
C1 P1 C15 100.8(2) yes
C9 P1 C15 104.6(2) yes
C1 S1 C3 87.7(2) yes
P1 C1 S1 128.2(3) yes
P1 C1 N2 118.9(3) yes
S1 C1 N2 112.9(4) yes
S1 C3 N1 113.0(3) yes
S1 C3 N4 126.8(3) yes
N1 C3 N4 120.2(4) yes
N4 C5 N6 121.6(4) yes
N4 C5 H51 120.4 no
N6 C5 H51 118.0 no
N6 C7 H73 108.8 no
N6 C7 H72 109.7 no
H73 C7 H72 109.6 no
N6 C7 H71 110.2 no
H73 C7 H71 109.6 no
H72 C7 H71 109.0 no
N6 C8 H81 108.7 no
N6 C8 H82 112.0 no
H81 C8 H82 109.2 no
N6 C8 H83 109.2 no
H81 C8 H83 108.2 no
H82 C8 H83 109.6 no
P1 C9 C10 115.7(3) yes
P1 C9 C14 125.7(4) yes
C10 C9 C14 118.6(4) yes
C9 C10 C11 120.9(5) yes
C9 C10 H101 119.1 no
C11 C10 H101 120.0 no
C10 C11 C12 120.3(5) yes
C10 C11 H111 119.7 no
C12 C11 H111 120.0 no
C11 C12 C13 119.6(5) yes
C11 C12 H121 121.2 no
C13 C12 H121 119.2 no
C12 C13 C14 120.6(5) yes
C12 C13 H131 119.7 no
C14 C13 H131 119.7 no
C9 C14 C13 119.9(5) yes
C9 C14 H141 120.3 no
C13 C14 H141 119.8 no
P1 C15 C16 117.0(3) yes
P1 C15 C20 125.1(4) yes
C16 C15 C20 117.7(4) yes
C15 C16 C17 120.7(5) yes
C15 C16 H161 119.9 no
C17 C16 H161 119.4 no
C16 C17 C18 120.6(5) yes
C16 C17 H171 119.8 no
C18 C17 H171 119.5 no
C17 C18 C19 119.8(5) yes
C17 C18 H181 120.5 no
C19 C18 H181 119.7 no
C18 C19 C20 120.2(5) yes
C18 C19 H191 120.2 no
C20 C19 H191 119.6 no
C15 C20 C19 120.9(5) yes
C15 C20 H201 118.9 no
C19 C20 H201 120.2 no
C3 N1 N2 112.6(4) yes
N1 N2 C1 113.7(4) yes
C3 N4 C5 120.0(4) yes
C7 N6 C8 117.8(4) yes
C7 N6 C5 122.2(4) yes
C8 N6 C5 119.9(4) yes

loop_
_geom_bond_atom_site_label_1
_geom_bond_atom_site_label_2
_geom_bond_distance
_geom_bond_publ_flag
P1 C1 1.811(5) yes
P1 C9 1.837(5) yes
P1 C15 1.812(5) yes
S1 C1 1.736(5) yes
S1 C3 1.747(4) yes
C1 N2 1.303(6) yes
C3 N1 1.306(6) yes
C3 N4 1.364(6) yes
C5 N4 1.296(6) yes
C5 N6 1.324(6) yes
C5 H51 0.941 no
C7 N6 1.459(6) yes
C7 H73 0.965 no
C7 H72 0.963 no
C7 H71 0.970 no
C8 N6 1.449(6) yes
C8 H81 0.964 no
C8 H82 0.959 no
C8 H83 0.964 no
C9 C10 1.388(6) yes
C9 C14 1.396(7) yes
C10 C11 1.390(7) yes
C10 H101 0.951 no
C11 C12 1.369(7) yes
C11 H111 0.928 no
C12 C13 1.386(7) yes
C12 H121 0.937 no
C13 C14 1.394(7) yes
C13 H131 0.925 no
C14 H141 0.947 no
C15 C16 1.408(7) yes
C15 C20 1.395(6) yes
C16 C17 1.377(7) yes
C16 H161 0.934 no
C17 C18 1.368(8) yes
C17 H171 0.937 no
C18 C19 1.385(8) yes
C18 H181 0.941 no
C19 C20 1.382(7) yes
C19 H191 0.940 no
C20 H201 0.935 no
N1 N2 1.387(5) yes
